data_1515985
loop_
_publ_author_name
'Dethe, Dattatraya H.'
'Erande, Rohan D.'
'Dherange, Balu D.'

_publ_section_title
;
 Remarkable switch of regioselectivity in diels-alder reaction: divergent
 total synthesis of borreverine, caulindoles, and flinderoles.
;
_journal_issue 10
_journal_name_full 'Organic letters'
_journal_page_first 2764
_journal_page_last 2767
_journal_paper_doi 10.1021/ol501078d
_journal_volume 16
_journal_year 2014
_chemical_formula_moiety 'C43 H40 N2 O8 S2'
_chemical_formula_sum 'C43 H40 N2 O8 S2'
_chemical_formula_weight 776.91
_chemical_name_systematic
; 
 ? 
;
_space_group_IT_number 14
_symmetry_cell_setting monoclinic
_symmetry_space_group_name_Hall '-P 2ybc'
_symmetry_space_group_name_H-M 'P 1 21/c 1'
_atom_sites_solution_hydrogens geom
_atom_sites_solution_primary direct
_atom_sites_solution_secondary difmap
_audit_creation_method SHELXL-97
_cell_angle_alpha 90
_cell_angle_beta 98.818(5)
_cell_angle_gamma 90
_cell_formula_units_Z 4
_cell_length_a 13.109(5)
_cell_length_b 14.562(5)
_cell_length_c 19.787(5)
_cell_measurement_reflns_used 9882
_cell_measurement_temperature 100(2)
_cell_measurement_theta_max 28.34
_cell_measurement_theta_min 2.24
_cell_volume 3733(2)
_computing_cell_refinement 'Bruker SAINT'
_computing_data_collection 'Bruker APEX2'
_computing_data_reduction 'Bruker SAINT'
_computing_molecular_graphics 'Bruker SHELXTL'
_computing_publication_material 'Bruker SHELXTL'
_computing_structure_refinement 'SHELXL-97 (Sheldrick, 2008)'
_computing_structure_solution 'SHELXS-97 (Sheldrick, 2008)'
_diffrn_ambient_temperature 100(2)
_diffrn_measured_fraction_theta_full 0.999
_diffrn_measured_fraction_theta_max 0.999
_diffrn_radiation_monochromator graphite
_diffrn_radiation_source 'fine-focus sealed tube'
_diffrn_radiation_type MoK\a
_diffrn_radiation_wavelength 0.71069
_diffrn_reflns_av_R_equivalents 0.0363
_diffrn_reflns_av_sigmaI/netI 0.0352
_diffrn_reflns_limit_h_max 10
_diffrn_reflns_limit_h_min -15
_diffrn_reflns_limit_k_max 17
_diffrn_reflns_limit_k_min -17
_diffrn_reflns_limit_l_max 23
_diffrn_reflns_limit_l_min -23
_diffrn_reflns_number 26610
_diffrn_reflns_theta_full 25.50
_diffrn_reflns_theta_max 25.50
_diffrn_reflns_theta_min 2.10
_exptl_absorpt_coefficient_mu 0.202
_exptl_absorpt_correction_T_max 0.984
_exptl_absorpt_correction_T_min 0.982
_exptl_absorpt_correction_type empirical
_exptl_absorpt_process_details sadabs
_exptl_crystal_colour yellow
_exptl_crystal_density_diffrn 1.382
_exptl_crystal_density_method 'not measured'
_exptl_crystal_description block
_exptl_crystal_F_000 1632
_exptl_crystal_size_max 0.088
_exptl_crystal_size_mid 0.084
_exptl_crystal_size_min 0.080
_refine_diff_density_max 0.343
_refine_diff_density_min -0.391
_refine_diff_density_rms 0.051
_refine_ls_extinction_method none
_refine_ls_goodness_of_fit_ref 1.019
_refine_ls_hydrogen_treatment constr
_refine_ls_matrix_type full
_refine_ls_number_parameters 500
_refine_ls_number_reflns 6945
_refine_ls_number_restraints 0
_refine_ls_restrained_S_all 1.019
_refine_ls_R_factor_all 0.0547
_refine_ls_R_factor_gt 0.0374
_refine_ls_shift/su_max 0.008
_refine_ls_shift/su_mean 0.001
_refine_ls_structure_factor_coef Fsqd
_refine_ls_weighting_details 'calc w=1/[\s^2^(Fo^2^)+(0.0377P)^2^+2.6739P] where P=(Fo^2^+2Fc^2^)/3'
_refine_ls_weighting_scheme calc
_refine_ls_wR_factor_gt 0.0841
_refine_ls_wR_factor_ref 0.0918
_reflns_number_gt 5504
_reflns_number_total 6945
_reflns_threshold_expression >2sigma(I)
_cod_data_source_file ol501078d_si_006.cif
_cod_data_source_block 28maya_0m
_cod_depositor_comments
;
The following automatic conversions were performed:

'_symmetry_cell_setting' value 'Monoclinic' changed to 'monoclinic'
according to
/usr/data/users/saulius/crontab/automatic-downloads/rss-feeds/ACS/lib/dictionaries/cif_core.dic
dictionary named 'cif_core.dic' version 2.4.2 from 2011-04-26.

Automatic conversion script
Id: cif_fix_values 2281 2013-09-26 08:29:07Z andrius 

 Adding full bibliography for 1515980--1515987.cif.
;
_cod_original_sg_symbol_Hall '-P 2ybc   '
_cod_original_sg_symbol_H-M 'P2(1)/c  '
_cod_database_code 1515985

loop_
_symmetry_equiv_pos_as_xyz
'x, y, z'
'-x, y+1/2, -z+1/2'
'-x, -y, -z'
'x, -y-1/2, z-1/2'

loop_
_atom_site_label
_atom_site_type_symbol
_atom_site_fract_x
_atom_site_fract_y
_atom_site_fract_z
_atom_site_U_iso_or_equiv
_atom_site_adp_type
_atom_site_occupancy
_atom_site_symmetry_multiplicity
_atom_site_calc_flag
_atom_site_refinement_flags
S1 S 0.50256(3) 0.15864(3) 0.60987(2) 0.01511(11) Uani 1 1 d .
S2 S 0.09415(4) 0.47334(3) 0.74137(2) 0.01780(12) Uani 1 1 d .
O1 O 0.06988(11) 0.09782(9) 0.49634(7) 0.0254(3) Uani 1 1 d .
O2 O 0.11150(12) 0.24035(10) 0.46745(8) 0.0297(4) Uani 1 1 d .
O3 O 0.52524(9) 0.32788(9) 0.70823(7) 0.0159(3) Uani 1 1 d .
O4 O 0.57725(10) 0.37470(9) 0.81485(7) 0.0214(3) Uani 1 1 d .
O5 O -0.00144(10) 0.48666(10) 0.76585(7) 0.0249(3) Uani 1 1 d .
O6 O 0.17976(10) 0.43579(9) 0.78616(7) 0.0214(3) Uani 1 1 d .
O7 O 0.56033(10) 0.22576(9) 0.57919(7) 0.0201(3) Uani 1 1 d .
O8 O 0.55497(10) 0.09364(9) 0.65682(7) 0.0204(3) Uani 1 1 d .
N1 N 0.06953(11) 0.40433(11) 0.67297(8) 0.0159(3) Uani 1 1 d .
N2 N 0.41825(11) 0.21690(10) 0.64743(8) 0.0145(3) Uani 1 1 d .
C1 C 0.03151(17) 0.07725(15) 0.42543(11) 0.0299(5) Uani 1 1 d .
H1A H -0.0379 0.0996 0.4141 0.045 Uiso 1 1 calc R
H1B H 0.0324 0.0120 0.4185 0.045 Uiso 1 1 calc R
H1C H 0.0746 0.1065 0.3967 0.045 Uiso 1 1 calc R
C2 C 0.10784(14) 0.18219(14) 0.51010(11) 0.0202(4) Uani 1 1 d .
C3 C 0.14758(14) 0.19401(13) 0.58532(10) 0.0179(4) Uani 1 1 d .
H3A H 0.1322 0.1390 0.6095 0.021 Uiso 1 1 calc R
H3B H 0.2220 0.2010 0.5915 0.021 Uiso 1 1 calc R
C4 C 0.10156(14) 0.27548(13) 0.61626(10) 0.0158(4) Uani 1 1 d .
C5 C -0.00769(14) 0.28029(13) 0.61868(10) 0.0170(4) Uani 1 1 d .
C6 C -0.08978(15) 0.22360(14) 0.59178(11) 0.0221(4) Uani 1 1 d .
H6 H -0.0781 0.1701 0.5684 0.027 Uiso 1 1 calc R
C7 C -0.18847(15) 0.24831(14) 0.60045(11) 0.0245(5) Uani 1 1 d .
H7 H -0.2438 0.2110 0.5829 0.029 Uiso 1 1 calc R
C8 C -0.20631(15) 0.32819(14) 0.63504(11) 0.0234(5) Uani 1 1 d .
H8 H -0.2736 0.3437 0.6399 0.028 Uiso 1 1 calc R
C9 C -0.12634(14) 0.38531(13) 0.66250(10) 0.0196(4) Uani 1 1 d .
H9 H -0.1386 0.4386 0.6859 0.024 Uiso 1 1 calc R
C10 C -0.02715(14) 0.36014(13) 0.65385(10) 0.0167(4) Uani 1 1 d .
C11 C 0.14736(14) 0.35074(13) 0.64766(9) 0.0149(4) Uani 1 1 d .
C12 C 0.13316(14) 0.57801(13) 0.70948(10) 0.0198(4) Uani 1 1 d .
C13 C 0.07133(16) 0.62044(14) 0.65530(12) 0.0279(5) Uani 1 1 d .
H13 H 0.0107 0.5927 0.6344 0.033 Uiso 1 1 calc R
C14 C 0.10136(18) 0.70438(16) 0.63310(14) 0.0393(6) Uani 1 1 d .
H14 H 0.0615 0.7333 0.5963 0.047 Uiso 1 1 calc R
C15 C 0.19112(19) 0.74603(15) 0.66561(14) 0.0384(6) Uani 1 1 d .
H15 H 0.2107 0.8030 0.6506 0.046 Uiso 1 1 calc R
C16 C 0.25102(16) 0.70354(14) 0.71970(12) 0.0289(5) Uani 1 1 d .
H16 H 0.3107 0.7320 0.7413 0.035 Uiso 1 1 calc R
C17 C 0.22301(15) 0.61881(14) 0.74206(11) 0.0233(5) Uani 1 1 d .
H17 H 0.2637 0.5895 0.7784 0.028 Uiso 1 1 calc R
C18 C 0.25628(13) 0.38699(12) 0.65262(9) 0.0144(4) Uani 1 1 d .
H18 H 0.2553 0.4513 0.6671 0.017 Uiso 1 1 calc R
C19 C 0.29671(13) 0.38509(13) 0.58210(10) 0.0151(4) Uani 1 1 d .
H19 H 0.2725 0.3281 0.5586 0.018 Uiso 1 1 calc R
C20 C 0.26391(14) 0.46590(13) 0.53310(10) 0.0190(4) Uani 1 1 d .
C21 C 0.30905(16) 0.44864(15) 0.46706(10) 0.0242(5) Uani 1 1 d .
H21A H 0.2878 0.3892 0.4492 0.036 Uiso 1 1 calc R
H21B H 0.3830 0.4510 0.4768 0.036 Uiso 1 1 calc R
H21C H 0.2845 0.4949 0.4340 0.036 Uiso 1 1 calc R
C22 C 0.14624(15) 0.47276(14) 0.51466(11) 0.0228(4) Uani 1 1 d .
H22A H 0.1289 0.5230 0.4836 0.034 Uiso 1 1 calc R
H22B H 0.1165 0.4829 0.5555 0.034 Uiso 1 1 calc R
H22C H 0.1196 0.4166 0.4934 0.034 Uiso 1 1 calc R
C23 C 0.30682(15) 0.55627(13) 0.56569(10) 0.0204(4) Uani 1 1 d .
H23A H 0.3021 0.6029 0.5303 0.024 Uiso 1 1 calc R
H23B H 0.2636 0.5757 0.5987 0.024 Uiso 1 1 calc R
C24 C 0.41680(15) 0.55131(13) 0.60101(10) 0.0193(4) Uani 1 1 d .
C25 C 0.46350(14) 0.47172(13) 0.61738(10) 0.0176(4) Uani 1 1 d .
H25 H 0.5307 0.4733 0.6406 0.021 Uiso 1 1 calc R
C26 C 0.41504(13) 0.37918(12) 0.60086(10) 0.0148(4) Uani 1 1 d .
H26 H 0.4444 0.3510 0.5632 0.018 Uiso 1 1 calc R
C27 C 0.46979(16) 0.64222(14) 0.61673(12) 0.0275(5) Uani 1 1 d .
H27A H 0.5374 0.6321 0.6420 0.041 Uiso 1 1 calc R
H27B H 0.4301 0.6790 0.6435 0.041 Uiso 1 1 calc R
H27C H 0.4756 0.6735 0.5748 0.041 Uiso 1 1 calc R
C28 C 0.34041(13) 0.33629(12) 0.70452(9) 0.0141(4) Uani 1 1 d .
C29 C 0.42911(13) 0.31506(12) 0.66258(10) 0.0140(4) Uani 1 1 d .
C30 C 0.39648(14) 0.39409(13) 0.76346(10) 0.0164(4) Uani 1 1 d .
H30A H 0.3880 0.4591 0.7536 0.020 Uiso 1 1 calc R
H30B H 0.3705 0.3808 0.8057 0.020 Uiso 1 1 calc R
C31 C 0.50783(14) 0.36621(12) 0.76837(10) 0.0161(4) Uani 1 1 d .
C32 C 0.31181(13) 0.24248(13) 0.72753(9) 0.0142(4) Uani 1 1 d .
C33 C 0.24569(14) 0.21813(13) 0.77284(10) 0.0185(4) Uani 1 1 d .
H33 H 0.2126 0.2630 0.7950 0.022 Uiso 1 1 calc R
C34 C 0.22959(15) 0.12574(14) 0.78458(11) 0.0226(4) Uani 1 1 d .
H34 H 0.1850 0.1083 0.8146 0.027 Uiso 1 1 calc R
C35 C 0.27958(15) 0.05941(14) 0.75190(11) 0.0232(5) Uani 1 1 d .
H35 H 0.2681 -0.0022 0.7604 0.028 Uiso 1 1 calc R
C36 C 0.34655(14) 0.08264(13) 0.70663(10) 0.0185(4) Uani 1 1 d .
H36 H 0.3806 0.0379 0.6850 0.022 Uiso 1 1 calc R
C37 C 0.36049(13) 0.17512(13) 0.69506(9) 0.0152(4) Uani 1 1 d .
C38 C 0.42158(13) 0.09860(13) 0.54580(10) 0.0159(4) Uani 1 1 d .
C39 C 0.37203(14) 0.14707(14) 0.48965(10) 0.0193(4) Uani 1 1 d .
H39 H 0.3821 0.2100 0.4859 0.023 Uiso 1 1 calc R
C40 C 0.30759(15) 0.10020(15) 0.43956(10) 0.0233(5) Uani 1 1 d .
H40 H 0.2736 0.1317 0.4018 0.028 Uiso 1 1 calc R
C41 C 0.29338(15) 0.00646(15) 0.44538(11) 0.0246(5) Uani 1 1 d .
H41 H 0.2503 -0.0248 0.4113 0.030 Uiso 1 1 calc R
C42 C 0.34271(15) -0.04093(14) 0.50139(11) 0.0235(5) Uani 1 1 d .
H42 H 0.3320 -0.1037 0.5052 0.028 Uiso 1 1 calc R
C43 C 0.40829(15) 0.00483(13) 0.55204(10) 0.0191(4) Uani 1 1 d .
H43 H 0.4427 -0.0269 0.5895 0.023 Uiso 1 1 calc R

loop_
_atom_site_aniso_label
_atom_site_aniso_U_11
_atom_site_aniso_U_22
_atom_site_aniso_U_33
_atom_site_aniso_U_23
_atom_site_aniso_U_13
_atom_site_aniso_U_12
S1 0.0124(2) 0.0156(2) 0.0172(2) -0.00231(19) 0.00213(18) 0.00144(18)
S2 0.0161(2) 0.0197(2) 0.0174(3) -0.0037(2) 0.00227(19) 0.00251(19)
O1 0.0275(8) 0.0242(8) 0.0240(8) -0.0089(6) 0.0025(6) -0.0059(6)
O2 0.0391(9) 0.0245(8) 0.0229(8) -0.0022(7) -0.0034(7) 0.0007(7)
O3 0.0120(6) 0.0182(7) 0.0170(7) -0.0013(6) 0.0003(5) -0.0002(5)
O4 0.0192(7) 0.0200(7) 0.0224(8) -0.0037(6) -0.0051(6) 0.0006(6)
O5 0.0201(7) 0.0305(8) 0.0251(8) -0.0070(6) 0.0070(6) 0.0031(6)
O6 0.0227(7) 0.0245(7) 0.0163(7) -0.0023(6) 0.0004(6) 0.0052(6)
O7 0.0149(6) 0.0215(7) 0.0254(8) -0.0032(6) 0.0074(6) -0.0009(6)
O8 0.0178(7) 0.0204(7) 0.0218(8) -0.0013(6) -0.0010(6) 0.0054(6)
N1 0.0132(8) 0.0165(8) 0.0182(9) -0.0016(7) 0.0033(6) -0.0002(6)
N2 0.0145(8) 0.0131(8) 0.0163(8) 0.0000(7) 0.0040(6) 0.0005(6)
C1 0.0312(12) 0.0269(12) 0.0292(13) -0.0117(10) -0.0034(10) -0.0021(10)
C2 0.0137(9) 0.0200(10) 0.0264(12) -0.0060(9) 0.0017(8) 0.0033(8)
C3 0.0153(9) 0.0185(10) 0.0196(10) -0.0022(8) 0.0021(8) -0.0016(8)
C4 0.0145(9) 0.0188(10) 0.0142(10) 0.0002(8) 0.0022(7) 0.0000(8)
C5 0.0166(9) 0.0176(10) 0.0167(10) 0.0025(8) 0.0021(8) 0.0010(8)
C6 0.0195(10) 0.0204(10) 0.0266(11) -0.0040(9) 0.0038(9) -0.0022(8)
C7 0.0158(10) 0.0255(11) 0.0316(12) -0.0028(9) 0.0023(9) -0.0064(8)
C8 0.0123(9) 0.0272(11) 0.0313(12) 0.0026(9) 0.0052(8) 0.0009(8)
C9 0.0176(9) 0.0191(10) 0.0228(11) 0.0026(8) 0.0050(8) 0.0033(8)
C10 0.0139(9) 0.0181(10) 0.0173(10) 0.0030(8) 0.0004(8) -0.0017(8)
C11 0.0141(9) 0.0177(9) 0.0133(9) 0.0020(8) 0.0028(7) 0.0028(7)
C12 0.0174(10) 0.0162(10) 0.0253(11) -0.0054(8) 0.0018(8) 0.0033(8)
C13 0.0216(11) 0.0220(11) 0.0367(13) -0.0024(10) -0.0062(10) 0.0010(9)
C14 0.0357(13) 0.0240(12) 0.0527(16) 0.0089(11) -0.0105(12) 0.0045(10)
C15 0.0390(14) 0.0173(11) 0.0573(17) 0.0003(11) 0.0019(12) -0.0016(10)
C16 0.0225(11) 0.0238(11) 0.0389(14) -0.0095(10) 0.0005(10) -0.0036(9)
C17 0.0198(10) 0.0249(11) 0.0242(11) -0.0077(9) 0.0003(9) 0.0031(9)
C18 0.0143(9) 0.0133(9) 0.0154(10) -0.0007(8) 0.0016(8) 0.0011(7)
C19 0.0148(9) 0.0156(9) 0.0150(10) -0.0011(8) 0.0020(8) -0.0015(7)
C20 0.0185(10) 0.0202(10) 0.0178(10) 0.0021(8) 0.0016(8) 0.0019(8)
C21 0.0282(11) 0.0276(11) 0.0168(10) 0.0053(9) 0.0036(9) 0.0036(9)
C22 0.0215(10) 0.0243(11) 0.0216(11) 0.0049(9) -0.0001(8) 0.0023(9)
C23 0.0218(10) 0.0174(10) 0.0224(11) 0.0055(8) 0.0046(8) 0.0018(8)
C24 0.0202(10) 0.0187(10) 0.0205(11) -0.0001(8) 0.0077(8) -0.0035(8)
C25 0.0148(9) 0.0197(10) 0.0184(10) 0.0018(8) 0.0034(8) -0.0023(8)
C26 0.0126(9) 0.0170(9) 0.0151(10) 0.0009(8) 0.0030(7) 0.0009(7)
C27 0.0265(11) 0.0179(10) 0.0385(13) 0.0016(10) 0.0062(10) -0.0028(9)
C28 0.0129(9) 0.0161(9) 0.0136(9) -0.0007(8) 0.0027(7) 0.0001(7)
C29 0.0104(8) 0.0144(9) 0.0168(10) -0.0027(8) 0.0009(7) -0.0015(7)
C30 0.0160(9) 0.0157(9) 0.0171(10) -0.0024(8) 0.0011(8) 0.0006(8)
C31 0.0186(10) 0.0108(9) 0.0185(10) 0.0000(8) 0.0021(8) -0.0016(8)
C32 0.0120(9) 0.0162(9) 0.0132(9) -0.0002(8) -0.0022(7) -0.0005(7)
C33 0.0171(9) 0.0215(10) 0.0168(10) -0.0010(8) 0.0021(8) 0.0012(8)
C34 0.0210(10) 0.0254(11) 0.0228(11) 0.0041(9) 0.0079(9) -0.0023(9)
C35 0.0269(11) 0.0160(10) 0.0269(12) 0.0038(9) 0.0050(9) -0.0031(8)
C36 0.0191(10) 0.0168(10) 0.0194(10) -0.0003(8) 0.0028(8) 0.0008(8)
C37 0.0125(9) 0.0195(10) 0.0129(9) 0.0012(8) -0.0007(7) -0.0013(7)
C38 0.0126(9) 0.0198(10) 0.0159(10) -0.0032(8) 0.0043(8) 0.0015(8)
C39 0.0208(10) 0.0201(10) 0.0180(10) -0.0007(8) 0.0060(8) 0.0026(8)
C40 0.0202(10) 0.0336(12) 0.0160(10) -0.0006(9) 0.0022(8) 0.0055(9)
C41 0.0207(10) 0.0332(12) 0.0196(11) -0.0102(9) 0.0021(9) -0.0011(9)
C42 0.0253(11) 0.0211(11) 0.0252(11) -0.0048(9) 0.0073(9) -0.0027(9)
C43 0.0204(10) 0.0207(10) 0.0170(10) -0.0009(8) 0.0057(8) 0.0022(8)

loop_
_atom_type_symbol
_atom_type_description
_atom_type_scat_dispersion_real
_atom_type_scat_dispersion_imag
_atom_type_scat_source
C C 0.0033 0.0016 'International Tables Vol C Tables 4.2.6.8 and 6.1.1.4'
H H 0.0000 0.0000 'International Tables Vol C Tables 4.2.6.8 and 6.1.1.4'
N N 0.0061 0.0033 'International Tables Vol C Tables 4.2.6.8 and 6.1.1.4'
O O 0.0106 0.0060 'International Tables Vol C Tables 4.2.6.8 and 6.1.1.4'
S S 0.1246 0.1234 'International Tables Vol C Tables 4.2.6.8 and 6.1.1.4'

loop_
_geom_angle_atom_site_label_1
_geom_angle_atom_site_label_2
_geom_angle_atom_site_label_3
_geom_angle
O8 S1 O7 119.82(8)
O8 S1 N2 109.60(8)
O7 S1 N2 105.90(8)
O8 S1 C38 108.49(9)
O7 S1 C38 109.58(9)
N2 S1 C38 101.99(8)
O5 S2 O6 119.34(9)
O5 S2 N1 106.59(8)
O6 S2 N1 107.89(8)
O5 S2 C12 108.90(9)
O6 S2 C12 108.12(9)
N1 S2 C12 105.11(9)
C2 O1 C1 116.76(17)
C31 O3 C29 110.56(14)
C10 N1 C11 108.30(15)
C10 N1 S2 122.69(13)
C11 N1 S2 123.27(12)
C37 N2 C29 108.96(14)
C37 N2 S1 122.28(12)
C29 N2 S1 122.79(12)
O2 C2 O1 123.93(19)
O2 C2 C3 124.55(18)
O1 C2 C3 111.51(17)
C4 C3 C2 113.09(16)
C11 C4 C5 108.56(16)
C11 C4 C3 130.41(17)
C5 C4 C3 120.97(16)
C6 C5 C10 119.53(17)
C6 C5 C4 132.10(18)
C10 C5 C4 108.35(16)
C7 C6 C5 118.80(19)
C6 C7 C8 120.83(19)
C9 C8 C7 121.55(18)
C8 C9 C10 117.48(18)
C9 C10 C5 121.82(17)
C9 C10 N1 131.52(18)
C5 C10 N1 106.61(16)
C4 C11 N1 108.14(16)
C4 C11 C18 131.35(17)
N1 C11 C18 120.19(16)
C17 C12 C13 121.52(19)
C17 C12 S2 118.57(16)
C13 C12 S2 119.80(15)
C14 C13 C12 118.7(2)
C13 C14 C15 120.2(2)
C16 C15 C14 120.4(2)
C15 C16 C17 120.3(2)
C16 C17 C12 118.9(2)
C11 C18 C19 112.40(15)
C11 C18 C28 116.09(15)
C19 C18 C28 105.93(14)
C26 C19 C20 111.53(15)
C26 C19 C18 104.59(14)
C20 C19 C18 116.50(15)
C22 C20 C23 109.56(16)
C22 C20 C21 108.25(16)
C23 C20 C21 109.50(17)
C22 C20 C19 111.87(16)
C23 C20 C19 109.95(16)
C21 C20 C19 107.65(16)
C24 C23 C20 114.69(16)
C25 C24 C23 121.91(18)
C25 C24 C27 122.45(18)
C23 C24 C27 115.65(17)
C24 C25 C26 124.44(17)
C25 C26 C29 112.27(15)
C25 C26 C19 112.23(15)
C29 C26 C19 102.75(14)
C32 C28 C30 112.40(15)
C32 C28 C29 102.81(14)
C30 C28 C29 101.78(14)
C32 C28 C18 116.21(15)
C30 C28 C18 116.50(15)
C29 C28 C18 104.55(14)
O3 C29 N2 107.59(14)
O3 C29 C26 114.07(14)
N2 C29 C26 115.96(15)
O3 C29 C28 106.96(14)
N2 C29 C28 104.22(14)
C26 C29 C28 107.23(14)
C31 C30 C28 104.40(15)
O4 C31 O3 120.20(17)
O4 C31 C30 129.64(18)
O3 C31 C30 110.14(15)
C37 C32 C33 119.92(17)
C37 C32 C28 110.45(16)
C33 C32 C28 129.61(17)
C32 C33 C34 118.89(18)
C35 C34 C33 120.28(19)
C34 C35 C36 121.56(19)
C37 C36 C35 117.18(18)
C32 C37 C36 122.16(18)
C32 C37 N2 109.45(16)
C36 C37 N2 128.28(17)
C43 C38 C39 121.48(18)
C43 C38 S1 119.79(15)
C39 C38 S1 118.73(15)
C40 C39 C38 118.84(19)
C39 C40 C41 120.20(19)
C42 C41 C40 120.49(19)
C41 C42 C43 120.2(2)
C38 C43 C42 118.81(19)

loop_
_geom_bond_atom_site_label_1
_geom_bond_atom_site_label_2
_geom_bond_distance
S1 O8 1.4266(14)
S1 O7 1.4276(14)
S1 N2 1.6570(16)
S1 C38 1.7567(19)
S2 O5 1.4243(15)
S2 O6 1.4279(14)
S2 N1 1.6769(16)
S2 C12 1.756(2)
O1 C2 1.338(2)
O1 C1 1.447(3)
O2 C2 1.202(2)
O3 C31 1.365(2)
O3 C29 1.446(2)
O4 C31 1.197(2)
N1 C10 1.420(2)
N1 C11 1.434(2)
N2 C37 1.432(2)
N2 C29 1.463(2)
C2 C3 1.510(3)
C3 C4 1.503(3)
C4 C11 1.354(3)
C4 C5 1.442(3)
C5 C6 1.395(3)
C5 C10 1.399(3)
C6 C7 1.379(3)
C7 C8 1.388(3)
C8 C9 1.383(3)
C9 C10 1.387(3)
C11 C18 1.511(3)
C12 C17 1.387(3)
C12 C13 1.386(3)
C13 C14 1.377(3)
C14 C15 1.391(3)
C15 C16 1.374(3)
C16 C17 1.379(3)
C18 C19 1.567(3)
C18 C28 1.571(2)
C19 C26 1.541(2)
C19 C20 1.543(3)
C20 C22 1.533(3)
C20 C23 1.534(3)
C20 C21 1.535(3)
C23 C24 1.504(3)
C24 C25 1.327(3)
C24 C27 1.505(3)
C25 C26 1.504(3)
C26 C29 1.526(3)
C28 C32 1.505(3)
C28 C30 1.532(3)
C28 C29 1.559(2)
C30 C31 1.504(3)
C32 C37 1.381(3)
C32 C33 1.385(3)
C33 C34 1.387(3)
C34 C35 1.382(3)
C35 C36 1.389(3)
C36 C37 1.383(3)
C38 C43 1.385(3)
C38 C39 1.390(3)
C39 C40 1.380(3)
C40 C41 1.385(3)
C41 C42 1.380(3)
C42 C43 1.387(3)
